data_7154366
loop_
_publ_author_name
'Ding, Zhengwei'
'Tan, Qitao'
'Gao, Mingchun'
'Xu, Bin'

_publ_section_title
;
 Copper-catalyzed aerobic cascade cycloamination and acyloxylation: a
 direct approach to 4-acyloxy-1H-pyrazoles.
;
_journal_issue 16
_journal_name_full 'Organic &amp; biomolecular chemistry'
_journal_page_first 4642
_journal_page_last 4646
_journal_paper_doi 10.1039/c5ob00409h
_journal_volume 13
_journal_year 2015
_chemical_formula_sum 'C17 H14 N2 O2'
_chemical_formula_weight 278.30
_chemical_name_systematic
; 
 ? 
;
_space_group_IT_number 2
_symmetry_space_group_name_Hall '-P 1'
_symmetry_space_group_name_H-M 'P -1'
_atom_sites_solution_hydrogens geom
_atom_sites_solution_primary direct
_atom_sites_solution_secondary difmap
_audit_creation_method SHELXL-97
_audit_update_record
;
2014-11-06 deposited with the CCDC.
2015-03-09 downloaded from the CCDC.
;
_cell_angle_alpha 87.16(4)
_cell_angle_beta 86.36(4)
_cell_angle_gamma 88.79(4)
_cell_formula_units_Z 4
_cell_length_a 5.834(16)
_cell_length_b 12.53(4)
_cell_length_c 19.70(5)
_cell_measurement_temperature 293(2)
_cell_volume 1435(7)
_computing_structure_refinement 'SHELXL-97 (Sheldrick, 2008)'
_computing_structure_solution 'SHELXS-97 (Sheldrick, 2008)'
_diffrn_ambient_temperature 293(2)
_diffrn_measured_fraction_theta_full 0.982
_diffrn_measured_fraction_theta_max 0.982
_diffrn_radiation_monochromator graphite
_diffrn_radiation_source 'fine-focus sealed tube'
_diffrn_radiation_type MoK\a
_diffrn_radiation_wavelength 0.71073
_diffrn_reflns_av_R_equivalents 0.0213
_diffrn_reflns_av_sigmaI/netI 0.0484
_diffrn_reflns_limit_h_max 6
_diffrn_reflns_limit_h_min -6
_diffrn_reflns_limit_k_max 14
_diffrn_reflns_limit_k_min -13
_diffrn_reflns_limit_l_max 22
_diffrn_reflns_limit_l_min -23
_diffrn_reflns_number 7424
_diffrn_reflns_theta_full 25.05
_diffrn_reflns_theta_max 25.05
_diffrn_reflns_theta_min 1.89
_exptl_absorpt_coefficient_mu 0.086
_exptl_absorpt_correction_T_max 0.9974
_exptl_absorpt_correction_T_min 0.9915
_exptl_crystal_density_diffrn 1.287
_exptl_crystal_density_method 'not measured'
_exptl_crystal_F_000 584
_exptl_crystal_size_max 0.10
_exptl_crystal_size_mid 0.06
_exptl_crystal_size_min 0.03
_refine_diff_density_max 0.713
_refine_diff_density_min -0.532
_refine_diff_density_rms 0.057
_refine_ls_extinction_method none
_refine_ls_goodness_of_fit_ref 1.087
_refine_ls_hydrogen_treatment mixed
_refine_ls_matrix_type full
_refine_ls_number_parameters 369
_refine_ls_number_reflns 4973
_refine_ls_number_restraints 0
_refine_ls_restrained_S_all 1.087
_refine_ls_R_factor_all 0.1325
_refine_ls_R_factor_gt 0.0873
_refine_ls_shift/su_max 0.000
_refine_ls_shift/su_mean 0.000
_refine_ls_structure_factor_coef Fsqd
_refine_ls_weighting_details 'calc w=1/[\s^2^(Fo^2^)+(0.1710P)^2^+0.3553P] where P=(Fo^2^+2Fc^2^)/3'
_refine_ls_weighting_scheme calc
_refine_ls_wR_factor_gt 0.2588
_refine_ls_wR_factor_ref 0.3065
_reflns_number_gt 2892
_reflns_number_total 4973
_reflns_threshold_expression >2sigma(I)
_cod_data_source_file c5ob00409h2.cif
_cod_data_source_block dzw
_cod_depositor_comments 'Adding full bibliography for 7154366.cif.'
_cod_original_cell_volume 1436(7)
_cod_database_code 7154366

loop_
_symmetry_equiv_pos_as_xyz
'x, y, z'
'-x, -y, -z'

loop_
_atom_site_label
_atom_site_type_symbol
_atom_site_fract_x
_atom_site_fract_y
_atom_site_fract_z
_atom_site_U_iso_or_equiv
_atom_site_adp_type
_atom_site_occupancy
_atom_site_symmetry_multiplicity
_atom_site_calc_flag
_atom_site_refinement_flags
C1 C 0.2790(7) 0.2505(3) 0.4135(2) 0.0620(10) Uani 1 1 d .
C2 C 0.4570(9) 0.1847(4) 0.3911(3) 0.0909(15) Uani 1 1 d .
H2 H 0.5908 0.1796 0.4144 0.109 Uiso 1 1 calc R
C3 C 0.4374(12) 0.1255(5) 0.3336(3) 0.1109(19) Uani 1 1 d .
H3 H 0.5576 0.0806 0.3190 0.133 Uiso 1 1 calc R
C4 C 0.2446(12) 0.1332(5) 0.2992(3) 0.0991(17) Uani 1 1 d .
H4 H 0.2332 0.0947 0.2604 0.119 Uiso 1 1 calc R
C5 C 0.0668(11) 0.1974(5) 0.3211(3) 0.1032(17) Uani 1 1 d .
H5 H -0.0658 0.2030 0.2973 0.124 Uiso 1 1 calc R
C6 C 0.0837(9) 0.2540(4) 0.3787(3) 0.0902(15) Uani 1 1 d .
H6 H -0.0408 0.2956 0.3942 0.108 Uiso 1 1 calc R
C7 C 0.3002(7) 0.3156(3) 0.47164(19) 0.0599(10) Uani 1 1 d .
C8 C 0.4562(6) 0.3177(3) 0.52106(19) 0.0571(10) Uani 1 1 d .
C9 C 0.3955(7) 0.3999(3) 0.56304(19) 0.0597(10) Uani 1 1 d .
C10 C 0.4997(7) 0.4398(3) 0.62261(19) 0.0605(10) Uani 1 1 d .
C11 C 0.3877(8) 0.5192(4) 0.6592(2) 0.0763(12) Uani 1 1 d .
H11 H 0.2455 0.5451 0.6463 0.092 Uiso 1 1 calc R
C12 C 0.4828(10) 0.5603(4) 0.7140(2) 0.0889(15) Uani 1 1 d .
H12 H 0.4049 0.6138 0.7376 0.107 Uiso 1 1 calc R
C13 C 0.6909(9) 0.5233(4) 0.7342(2) 0.0853(14) Uani 1 1 d .
H13 H 0.7549 0.5512 0.7714 0.102 Uiso 1 1 calc R
C14 C 0.8040(9) 0.4445(4) 0.6989(3) 0.0856(14) Uani 1 1 d .
H14 H 0.9456 0.4187 0.7122 0.103 Uiso 1 1 calc R
C15 C 0.7084(8) 0.4027(4) 0.6430(2) 0.0771(12) Uani 1 1 d .
H15 H 0.7868 0.3493 0.6195 0.092 Uiso 1 1 calc R
C16 C 0.6258(10) 0.1569(4) 0.5622(3) 0.0939(16) Uani 1 1 d .
C17 C 0.8455(10) 0.0938(5) 0.5602(3) 0.122(2) Uani 1 1 d .
H17A H 0.8318 0.0337 0.5922 0.183 Uiso 1 1 calc R
H17B H 0.9680 0.1381 0.5717 0.183 Uiso 1 1 calc R
H17C H 0.8782 0.0689 0.5152 0.183 Uiso 1 1 calc R
C18 C -0.0183(7) 1.0329(3) 0.85307(19) 0.0586(10) Uani 1 1 d .
C19 C 0.1974(8) 1.0269(4) 0.8214(2) 0.0818(13) Uani 1 1 d .
H19 H 0.3062 0.9796 0.8389 0.098 Uiso 1 1 calc R
C20 C 0.2553(10) 1.0912(5) 0.7633(3) 0.0950(16) Uani 1 1 d .
H20 H 0.4007 1.0845 0.7415 0.114 Uiso 1 1 calc R
C21 C 0.1006(10) 1.1638(5) 0.7380(3) 0.0942(15) Uani 1 1 d .
H21 H 0.1401 1.2076 0.6997 0.113 Uiso 1 1 calc R
C22 C -0.1093(11) 1.1706(5) 0.7696(3) 0.113(2) Uani 1 1 d .
H22 H -0.2160 1.2197 0.7529 0.135 Uiso 1 1 calc R
C23 C -0.1700(8) 1.1058(4) 0.8265(3) 0.0901(15) Uani 1 1 d .
H23 H -0.3172 1.1120 0.8471 0.108 Uiso 1 1 calc R
C24 C -0.0901(6) 0.9641(3) 0.91221(19) 0.0578(10) Uani 1 1 d .
C25 C 0.0085(6) 0.8718(3) 0.94229(19) 0.0588(10) Uani 1 1 d .
C26 C -0.1389(7) 0.8340(3) 0.99516(19) 0.0593(10) Uani 1 1 d .
C27 C -0.1318(6) 0.7391(3) 1.04154(16) 0.0688(11) Uani 1 1 d G
C28 C -0.3132(7) 0.7205(3) 1.0896(3) 0.187(5) Uani 1 1 d G
H28 H -0.4363 0.7688 1.0926 0.224 Uiso 1 1 calc R
C29 C -0.3106(9) 0.6298(4) 1.1331(3) 0.189(4) Uani 1 1 d G
H29 H -0.4320 0.6174 1.1652 0.226 Uiso 1 1 calc R
C30 C -0.1266(10) 0.5577(3) 1.1286(2) 0.119(2) Uani 1 1 d G
H30 H -0.1249 0.4970 1.1577 0.142 Uiso 1 1 calc R
C31 C 0.0548(9) 0.5763(4) 1.0805(3) 0.283(9) Uani 1 1 d G
H31 H 0.1779 0.5280 1.0775 0.339 Uiso 1 1 calc R
C32 C 0.0522(7) 0.6670(4) 1.0370(2) 0.275(8) Uani 1 1 d G
H32 H 0.1736 0.6794 1.0049 0.330 Uiso 1 1 calc R
C33 C 0.2533(7) 0.7579(3) 0.8788(2) 0.0657(11) Uani 1 1 d .
C34 C 0.4964(8) 0.7201(5) 0.8718(3) 0.0980(17) Uani 1 1 d .
H34A H 0.5121 0.6670 0.8382 0.147 Uiso 1 1 calc R
H34B H 0.5410 0.6896 0.9147 0.147 Uiso 1 1 calc R
H34C H 0.5931 0.7793 0.8578 0.147 Uiso 1 1 calc R
N1 N 0.1516(6) 0.3966(3) 0.48555(17) 0.0667(9) Uani 1 1 d .
H1 H 0.0352 0.4130 0.4622 0.080 Uiso 1 1 calc R
N2 N 0.2064(6) 0.4492(3) 0.54022(17) 0.0653(9) Uani 1 1 d .
N3 N -0.3165(5) 0.9054(3) 0.99585(17) 0.0667(9) Uani 1 1 d .
H3A H -0.4333 0.9013 1.0247 0.080 Uiso 1 1 calc R
N4 N -0.2909(6) 0.9829(3) 0.94692(18) 0.0644(9) Uani 1 1 d .
O1 O 0.6491(5) 0.2510(2) 0.52549(14) 0.0676(8) Uani 1 1 d .
O2 O 0.4521(9) 0.1332(4) 0.5914(3) 0.167(2) Uani 1 1 d .
O3 O 0.0999(6) 0.7306(3) 0.84701(18) 0.0967(11) Uani 1 1 d .
O4 O 0.2253(4) 0.8292(2) 0.92704(13) 0.0653(8) Uani 1 1 d .

loop_
_atom_site_aniso_label
_atom_site_aniso_U_11
_atom_site_aniso_U_22
_atom_site_aniso_U_33
_atom_site_aniso_U_23
_atom_site_aniso_U_13
_atom_site_aniso_U_12
C1 0.070(3) 0.054(2) 0.061(2) 0.0014(18) 0.002(2) 0.004(2)
C2 0.092(4) 0.089(3) 0.093(3) -0.031(3) -0.003(3) 0.013(3)
C3 0.119(5) 0.105(4) 0.110(4) -0.044(4) 0.005(4) 0.009(4)
C4 0.121(5) 0.098(4) 0.080(3) -0.025(3) 0.002(3) -0.015(4)
C5 0.111(4) 0.115(4) 0.088(3) -0.024(3) -0.022(3) 0.005(4)
C6 0.091(4) 0.097(4) 0.084(3) -0.013(3) -0.014(3) 0.017(3)
C7 0.065(3) 0.055(2) 0.057(2) 0.0057(18) 0.0044(19) 0.0071(19)
C8 0.053(2) 0.056(2) 0.060(2) 0.0021(18) 0.0053(18) 0.0108(18)
C9 0.061(2) 0.058(2) 0.058(2) 0.0020(18) 0.0019(18) 0.0083(19)
C10 0.062(3) 0.059(2) 0.059(2) 0.0087(18) 0.0041(19) 0.0033(19)
C11 0.075(3) 0.079(3) 0.074(3) -0.010(2) -0.007(2) 0.017(2)
C12 0.106(4) 0.084(3) 0.078(3) -0.019(3) -0.011(3) 0.010(3)
C13 0.094(4) 0.089(3) 0.075(3) -0.008(3) -0.019(3) 0.002(3)
C14 0.078(3) 0.094(4) 0.085(3) 0.002(3) -0.017(3) 0.003(3)
C15 0.070(3) 0.081(3) 0.081(3) -0.004(2) -0.010(2) 0.010(2)
C16 0.093(4) 0.087(3) 0.094(3) 0.028(3) 0.021(3) 0.035(3)
C17 0.113(5) 0.111(4) 0.133(5) 0.023(4) 0.013(4) 0.061(4)
C18 0.052(2) 0.063(2) 0.062(2) -0.0197(19) 0.0003(18) 0.0011(19)
C19 0.071(3) 0.088(3) 0.084(3) -0.001(3) 0.012(2) 0.008(2)
C20 0.094(4) 0.103(4) 0.083(3) -0.007(3) 0.025(3) 0.002(3)
C21 0.096(4) 0.102(4) 0.083(3) 0.006(3) 0.002(3) -0.003(3)
C22 0.095(4) 0.123(5) 0.114(4) 0.032(4) -0.003(4) 0.022(4)
C23 0.064(3) 0.099(4) 0.104(4) 0.009(3) 0.008(3) 0.014(3)
C24 0.045(2) 0.070(2) 0.060(2) -0.0223(19) 0.0010(18) -0.0005(18)
C25 0.045(2) 0.074(3) 0.059(2) -0.0214(19) -0.0069(18) 0.0047(19)
C26 0.049(2) 0.073(3) 0.058(2) -0.0182(19) -0.0028(18) 0.0017(19)
C27 0.070(3) 0.080(3) 0.058(2) -0.014(2) -0.008(2) -0.002(2)
C28 0.159(7) 0.102(5) 0.274(11) 0.067(6) 0.117(7) 0.032(5)
C29 0.169(8) 0.114(6) 0.261(11) 0.073(6) 0.092(7) 0.013(5)
C30 0.132(5) 0.117(5) 0.108(4) 0.022(4) -0.034(4) -0.013(4)
C31 0.237(12) 0.301(15) 0.270(13) 0.202(12) 0.089(10) 0.137(11)
C32 0.216(10) 0.324(14) 0.242(11) 0.197(11) 0.098(9) 0.177(11)
C33 0.063(3) 0.072(3) 0.063(2) -0.020(2) -0.007(2) 0.011(2)
C34 0.074(3) 0.115(4) 0.109(4) -0.051(3) -0.010(3) 0.025(3)
N1 0.068(2) 0.066(2) 0.066(2) -0.0028(17) -0.0044(17) 0.0148(17)
N2 0.063(2) 0.067(2) 0.066(2) -0.0007(17) -0.0060(16) 0.0127(17)
N3 0.049(2) 0.078(2) 0.072(2) -0.0188(19) 0.0066(16) -0.0004(17)
N4 0.053(2) 0.071(2) 0.069(2) -0.0173(18) 0.0053(16) 0.0001(16)
O1 0.0599(17) 0.0667(17) 0.0741(18) 0.0020(14) 0.0039(13) 0.0142(14)
O2 0.120(3) 0.134(4) 0.222(5) 0.104(4) 0.079(4) 0.053(3)
O3 0.084(2) 0.106(3) 0.108(3) -0.052(2) -0.032(2) 0.0156(19)
O4 0.0454(15) 0.0852(19) 0.0674(16) -0.0276(14) -0.0054(12) 0.0084(13)

loop_
_atom_type_symbol
_atom_type_description
_atom_type_scat_dispersion_real
_atom_type_scat_dispersion_imag
_atom_type_scat_source
C C 0.0033 0.0000 'International Tables Vol C Tables 4.2.6.8 and 6.1.1.4'
H H 0.0000 0.0000 'International Tables Vol C Tables 4.2.6.8 and 6.1.1.4'
N N 0.0061 0.0000 'International Tables Vol C Tables 4.2.6.8 and 6.1.1.4'
O O 0.0106 0.0000 'International Tables Vol C Tables 4.2.6.8 and 6.1.1.4'

loop_
_geom_angle_atom_site_label_1
_geom_angle_atom_site_label_2
_geom_angle_atom_site_label_3
_geom_angle
C6 C1 C2 118.0(5)
C6 C1 C7 121.1(4)
C2 C1 C7 120.9(4)
C1 C2 C3 120.3(5)
C1 C2 H2 119.9
C3 C2 H2 119.9
C4 C3 C2 120.2(6)
C4 C3 H3 119.9
C2 C3 H3 119.9
C3 C4 C5 120.0(6)
C3 C4 H4 120.0
C5 C4 H4 120.0
C4 C5 C6 119.9(6)
C4 C5 H5 120.1
C6 C5 H5 120.1
C1 C6 C5 121.6(5)
C1 C6 H6 119.2
C5 C6 H6 119.2
N1 C7 C8 104.5(4)
N1 C7 C1 121.8(4)
C8 C7 C1 133.7(4)
C7 C8 C9 108.6(4)
C7 C8 O1 125.3(4)
C9 C8 O1 126.0(4)
N2 C9 C8 108.3(4)
N2 C9 C10 119.3(4)
C8 C9 C10 132.4(4)
C15 C10 C11 118.1(4)
C15 C10 C9 122.2(4)
C11 C10 C9 119.7(4)
C12 C11 C10 121.2(5)
C12 C11 H11 119.4
C10 C11 H11 119.4
C13 C12 C11 120.6(5)
C13 C12 H12 119.7
C11 C12 H12 119.7
C12 C13 C14 119.0(5)
C12 C13 H13 120.5
C14 C13 H13 120.5
C13 C14 C15 120.5(5)
C13 C14 H14 119.7
C15 C14 H14 119.7
C10 C15 C14 120.5(5)
C10 C15 H15 119.7
C14 C15 H15 119.7
O2 C16 O1 121.8(5)
O2 C16 C17 127.0(5)
O1 C16 C17 111.2(5)
C16 C17 H17A 109.5
C16 C17 H17B 109.5
H17A C17 H17B 109.5
C16 C17 H17C 109.5
H17A C17 H17C 109.5
H17B C17 H17C 109.5
C23 C18 C19 117.4(5)
C23 C18 C24 119.9(4)
C19 C18 C24 122.6(4)
C18 C19 C20 120.6(5)
C18 C19 H19 119.7
C20 C19 H19 119.7
C21 C20 C19 120.7(5)
C21 C20 H20 119.6
C19 C20 H20 119.6
C22 C21 C20 118.5(5)
C22 C21 H21 120.7
C20 C21 H21 120.7
C21 C22 C23 121.2(5)
C21 C22 H22 119.4
C23 C22 H22 119.4
C18 C23 C22 121.4(5)
C18 C23 H23 119.3
C22 C23 H23 119.3
N4 C24 C25 107.3(4)
N4 C24 C18 120.2(4)
C25 C24 C18 132.5(4)
C26 C25 O4 124.1(4)
C26 C25 C24 108.6(4)
O4 C25 C24 127.0(4)
N3 C26 C25 104.0(4)
N3 C26 C27 123.2(4)
C25 C26 C27 132.7(4)
C28 C27 C32 120.0
C28 C27 C26 119.4(3)
C32 C27 C26 120.6(3)
C29 C28 C27 120.0
C29 C28 H28 120.0
C27 C28 H28 120.0
C28 C29 C30 120.0
C28 C29 H29 120.0
C30 C29 H29 120.0
C29 C30 C31 120.0
C29 C30 H30 120.0
C31 C30 H30 120.0
C30 C31 C32 120.0
C30 C31 H31 120.0
C32 C31 H31 120.0
C31 C32 C27 120.0
C31 C32 H32 120.0
C27 C32 H32 120.0
O3 C33 O4 122.8(4)
O3 C33 C34 126.6(4)
O4 C33 C34 110.6(4)
C33 C34 H34A 109.5
C33 C34 H34B 109.5
H34A C34 H34B 109.5
C33 C34 H34C 109.5
H34A C34 H34C 109.5
H34B C34 H34C 109.5
C7 N1 N2 112.4(4)
C7 N1 H1 123.8
N2 N1 H1 123.8
C9 N2 N1 106.2(3)
N4 N3 C26 112.9(3)
N4 N3 H3A 123.6
C26 N3 H3A 123.6
N3 N4 C24 107.2(4)
C16 O1 C8 118.0(4)
C33 O4 C25 119.2(3)

loop_
_geom_bond_atom_site_label_1
_geom_bond_atom_site_label_2
_geom_bond_distance
C1 C6 1.366(7)
C1 C2 1.376(7)
C1 C7 1.452(6)
C2 C3 1.398(8)
C2 H2 0.9300
C3 C4 1.349(9)
C3 H3 0.9300
C4 C5 1.360(9)
C4 H4 0.9300
C5 C6 1.378(8)
C5 H5 0.9300
C6 H6 0.9300
C7 N1 1.349(6)
C7 C8 1.376(6)
C8 C9 1.380(6)
C8 O1 1.392(5)
C9 N2 1.345(6)
C9 C10 1.470(6)
C10 C15 1.371(6)
C10 C11 1.385(6)
C11 C12 1.372(7)
C11 H11 0.9300
C12 C13 1.366(7)
C12 H12 0.9300
C13 C14 1.370(7)
C13 H13 0.9300
C14 C15 1.393(7)
C14 H14 0.9300
C15 H15 0.9300
C16 O2 1.170(7)
C16 O1 1.356(6)
C16 C17 1.491(7)
C17 H17A 0.9600
C17 H17B 0.9600
C17 H17C 0.9600
C18 C23 1.367(7)
C18 C19 1.371(7)
C18 C24 1.460(6)
C19 C20 1.395(7)
C19 H19 0.9300
C20 C21 1.367(8)
C20 H20 0.9300
C21 C22 1.341(8)
C21 H21 0.9300
C22 C23 1.383(8)
C22 H22 0.9300
C23 H23 0.9300
C24 N4 1.341(6)
C24 C25 1.402(6)
C25 C26 1.380(6)
C25 O4 1.384(6)
C26 N3 1.354(6)
C26 C27 1.466(6)
C27 C28 1.3900
C27 C32 1.3900
C28 C29 1.3900
C28 H28 0.9300
C29 C30 1.3900
C29 H29 0.9300
C30 C31 1.3900
C30 H30 0.9300
C31 C32 1.3900
C31 H31 0.9300
C32 H32 0.9300
C33 O3 1.189(5)
C33 O4 1.337(5)
C33 C34 1.486(7)
C34 H34A 0.9600
C34 H34B 0.9600
C34 H34C 0.9600
N1 N2 1.349(5)
N1 H1 0.8600
N3 N4 1.338(5)
N3 H3A 0.8600
